data_7115445
loop_
_publ_author_name
'Kyle D. Reichl'
'Alexander T. Radosevich'

_publ_section_title
;
 A phosphine-mediated stereocontrolled synthesis of Z-enediynes by a
 vicinal dialkynylation of ethynylphosphonium salts
;
_journal_name_full Chem.Commun.
_journal_page_first 9302
_journal_paper_doi 10.1039/C4cc03415E
_journal_volume 50
_journal_year 2014
_chemical_formula_moiety 'C28 H24 O2 P, B F4'
_chemical_formula_sum 'C28 H24 B F4 O2 P'
_chemical_formula_weight 510.25
_chemical_name_systematic
; 
 ? 
;
_space_group_IT_number 2
_symmetry_cell_setting triclinic
_symmetry_space_group_name_Hall '-P 1'
_symmetry_space_group_name_H-M 'P -1'
_atom_sites_solution_hydrogens geom
_atom_sites_solution_primary direct
_atom_sites_solution_secondary difmap
_audit_creation_method SHELXL-97
_cell_angle_alpha 72.176(9)
_cell_angle_beta 86.868(9)
_cell_angle_gamma 76.456(9)
_cell_formula_units_Z 2
_cell_length_a 9.794(5)
_cell_length_b 11.579(5)
_cell_length_c 12.366(6)
_cell_measurement_reflns_used 5467
_cell_measurement_temperature 298(2)
_cell_measurement_theta_max 27.545
_cell_measurement_theta_min 2.514
_cell_volume 1297.7(11)
_computing_cell_refinement 'Bruker SMART'
_computing_data_collection 'Bruker SMART'
_computing_data_reduction 'Bruker SAINT'
_computing_molecular_graphics 'Bruker SHELXTL'
_computing_publication_material 'Bruker SHELXTL'
_computing_structure_refinement 'SHELXL-97 (Sheldrick, 1997)'
_computing_structure_solution 'SHELXS-97 (Sheldrick, 1990)'
_diffrn_ambient_temperature 298(2)
_diffrn_detector_area_resol_mean 8.34
_diffrn_measured_fraction_theta_full 0.973
_diffrn_measured_fraction_theta_max 0.973
_diffrn_measurement_device_type 'CCD area detector'
_diffrn_measurement_method 'phi and omega scans'
_diffrn_radiation_monochromator graphite
_diffrn_radiation_source 'fine-focus sealed tube'
_diffrn_radiation_type MoK\a
_diffrn_radiation_wavelength 0.71073
_diffrn_reflns_av_R_equivalents 0.0094
_diffrn_reflns_av_sigmaI/netI 0.0152
_diffrn_reflns_limit_h_max 13
_diffrn_reflns_limit_h_min -12
_diffrn_reflns_limit_k_max 15
_diffrn_reflns_limit_k_min -15
_diffrn_reflns_limit_l_max 16
_diffrn_reflns_limit_l_min -16
_diffrn_reflns_number 12288
_diffrn_reflns_theta_full 28.37
_diffrn_reflns_theta_max 28.37
_diffrn_reflns_theta_min 1.73
_exptl_absorpt_coefficient_mu 0.158
_exptl_absorpt_correction_T_max 0.9767
_exptl_absorpt_correction_T_min 0.9721
_exptl_absorpt_correction_type multi-scan
_exptl_absorpt_process_details SADABS
_exptl_crystal_colour colorless
_exptl_crystal_density_diffrn 1.306
_exptl_crystal_density_method 'not measured'
_exptl_crystal_description block
_exptl_crystal_F_000 528
_exptl_crystal_size_max 0.18
_exptl_crystal_size_mid 0.16
_exptl_crystal_size_min 0.15
_refine_diff_density_max 0.353
_refine_diff_density_min -0.190
_refine_diff_density_rms 0.044
_refine_ls_extinction_method none
_refine_ls_goodness_of_fit_ref 1.031
_refine_ls_hydrogen_treatment noref
_refine_ls_matrix_type full
_refine_ls_number_parameters 365
_refine_ls_number_reflns 6326
_refine_ls_number_restraints 0
_refine_ls_restrained_S_all 1.031
_refine_ls_R_factor_all 0.0574
_refine_ls_R_factor_gt 0.0500
_refine_ls_shift/su_max 0.010
_refine_ls_shift/su_mean 0.001
_refine_ls_structure_factor_coef Fsqd
_refine_ls_weighting_details 'calc w=1/[\s^2^(Fo^2^)+(0.0975P)^2^+0.1175P] where P=(Fo^2^+2Fc^2^)/3'
_refine_ls_weighting_scheme calc
_refine_ls_wR_factor_gt 0.1430
_refine_ls_wR_factor_ref 0.1509
_reflns_number_gt 5327
_reflns_number_total 6326
_reflns_threshold_expression >2sigma(I)
_cod_data_source_file c4cc03415e2.cif
_cod_data_source_block kor7s
_cod_original_cell_volume 1297.8(10)
_cod_original_sg_symbol_H-M P-1
_cod_database_code 7115445

loop_
_symmetry_equiv_pos_as_xyz
'x, y, z'
'-x, -y, -z'

loop_
_atom_site_label
_atom_site_type_symbol
_atom_site_fract_x
_atom_site_fract_y
_atom_site_fract_z
_atom_site_U_iso_or_equiv
_atom_site_adp_type
_atom_site_occupancy
_atom_site_symmetry_multiplicity
_atom_site_calc_flag
_atom_site_refinement_flags
B1 B 0.8789(3) 0.2201(4) 0.2263(3) 0.1027(10) Uani 1 1 d .
C1 C 0.58857(16) 0.58065(15) 0.25560(13) 0.0560(3) Uani 1 1 d .
C2 C 0.52965(15) 0.51845(15) 0.22277(13) 0.0555(3) Uani 1 1 d .
C3 C 0.45509(16) 0.44238(15) 0.18879(13) 0.0553(3) Uani 1 1 d .
C4 C 0.3510(2) 0.4966(2) 0.10569(19) 0.0800(5) Uani 1 1 d .
H4 H 0.3328 0.5817 0.0680 0.096 Uiso 1 1 calc R
C5 C 0.2745(3) 0.4220(3) 0.0797(2) 0.1035(8) Uani 1 1 d .
H5 H 0.2038 0.4574 0.0242 0.124 Uiso 1 1 calc R
C6 C 0.3010(3) 0.2981(3) 0.1339(3) 0.1027(8) Uani 1 1 d .
H6 H 0.2470 0.2496 0.1167 0.123 Uiso 1 1 calc R
C7 C 0.4067(3) 0.2437(2) 0.2138(2) 0.0926(7) Uani 1 1 d .
H7 H 0.4257 0.1582 0.2495 0.111 Uiso 1 1 calc R
C8 C 0.4851(2) 0.31578(18) 0.24148(16) 0.0702(4) Uani 1 1 d .
H8 H 0.5576 0.2791 0.2953 0.084 Uiso 1 1 calc R
C9 C 0.78421(14) 0.73503(14) 0.21471(11) 0.0497(3) Uani 1 1 d .
C10 C 0.81367(19) 0.84750(16) 0.20769(15) 0.0665(4) Uani 1 1 d .
H10 H 0.7648 0.8958 0.2514 0.080 Uiso 1 1 calc R
C11 C 0.9175(2) 0.8883(2) 0.13445(19) 0.0864(6) Uani 1 1 d .
H11 H 0.9401 0.9631 0.1305 0.104 Uiso 1 1 calc R
C12 C 0.9861(2) 0.8183(2) 0.06839(17) 0.0869(7) Uani 1 1 d .
H12 H 1.0547 0.8464 0.0192 0.104 Uiso 1 1 calc R
C13 C 0.95556(19) 0.7083(2) 0.07335(15) 0.0788(6) Uani 1 1 d .
H13 H 1.0019 0.6625 0.0267 0.095 Uiso 1 1 calc R
C14 C 0.85511(16) 0.66394(19) 0.14805(13) 0.0640(4) Uani 1 1 d .
H14 H 0.8357 0.5876 0.1533 0.077 Uiso 1 1 calc R
C15 C 0.73165(14) 0.58064(13) 0.44575(11) 0.0484(3) Uani 1 1 d .
C16 C 0.71983(18) 0.45784(15) 0.48896(15) 0.0644(4) Uani 1 1 d .
H16 H 0.6702 0.4251 0.4481 0.077 Uiso 1 1 calc R
C17 C 0.7812(2) 0.38469(19) 0.59180(18) 0.0821(6) Uani 1 1 d .
H17 H 0.7731 0.3025 0.6211 0.098 Uiso 1 1 calc R
C18 C 0.8547(2) 0.4336(2) 0.65116(16) 0.0818(6) Uani 1 1 d .
H18 H 0.8959 0.3834 0.7209 0.098 Uiso 1 1 calc R
C19 C 0.86941(19) 0.5546(2) 0.61070(14) 0.0705(5) Uani 1 1 d .
H19 H 0.9203 0.5856 0.6521 0.085 Uiso 1 1 calc R
C20 C 0.80710(15) 0.62953(15) 0.50717(12) 0.0541(3) Uani 1 1 d .
C21 C 0.8942(3) 0.8049(2) 0.5101(2) 0.1042(8) Uani 1 1 d .
H21A H 0.8559 0.8100 0.5821 0.156 Uiso 1 1 calc R
H21B H 0.8953 0.8871 0.4614 0.156 Uiso 1 1 calc R
H21C H 0.9883 0.7546 0.5214 0.156 Uiso 1 1 calc R
C22 C 0.51018(15) 0.79513(13) 0.32541(12) 0.0510(3) Uani 1 1 d .
C23 C 0.46934(18) 0.80853(17) 0.43078(15) 0.0660(4) Uani 1 1 d .
H23 H 0.5264 0.7638 0.4945 0.079 Uiso 1 1 calc R
C24 C 0.3436(2) 0.8886(2) 0.4409(2) 0.0846(6) Uani 1 1 d .
H24 H 0.3155 0.8977 0.5114 0.102 Uiso 1 1 calc R
C25 C 0.2607(2) 0.95448(18) 0.3459(2) 0.0833(6) Uani 1 1 d .
H25 H 0.1757 1.0075 0.3533 0.100 Uiso 1 1 calc R
C26 C 0.29952(18) 0.94427(16) 0.24080(18) 0.0702(5) Uani 1 1 d .
H26 H 0.2419 0.9903 0.1776 0.084 Uiso 1 1 calc R
C27 C 0.42526(16) 0.86490(14) 0.22910(14) 0.0566(3) Uani 1 1 d .
C28 C 0.3827(3) 0.8877(3) 0.0340(2) 0.1071(8) Uani 1 1 d .
H28A H 0.3058 0.8470 0.0515 0.161 Uiso 1 1 calc R
H28B H 0.4328 0.8678 -0.0292 0.161 Uiso 1 1 calc R
H28C H 0.3471 0.9763 0.0149 0.161 Uiso 1 1 calc R
F1A F 0.8354(13) 0.2955(12) 0.2851(13) 0.192(7) Uani 0.444(8) 1 d P
F1B F 0.9010(10) 0.3418(5) 0.1870(10) 0.231(4) Uani 0.556(8) 1 d P
F2A F 0.8292(7) 0.2165(11) 0.3242(4) 0.136(4) Uani 0.444(8) 1 d P
F2B F 0.8391(11) 0.1183(7) 0.3083(8) 0.284(5) Uani 0.556(8) 1 d P
F3A F 1.0028(7) 0.1523(7) 0.2156(7) 0.155(3) Uani 0.593(17) 1 d P
F3B F 1.0121(7) 0.1821(14) 0.2088(8) 0.173(5) Uani 0.407(17) 1 d P
F4A F 0.7993(6) 0.2609(11) 0.1326(3) 0.153(4) Uani 0.593(17) 1 d P
F4B F 0.7991(10) 0.1845(19) 0.1635(16) 0.179(6) Uani 0.407(17) 1 d P
O1 O 0.80943(14) 0.75002(12) 0.45869(11) 0.0723(3) Uani 1 1 d .
O2 O 0.47504(12) 0.84647(12) 0.13019(10) 0.0703(3) Uani 1 1 d .
P1 P 0.65569(3) 0.67565(3) 0.31076(3) 0.04385(12) Uani 1 1 d .

loop_
_atom_site_aniso_label
_atom_site_aniso_U_11
_atom_site_aniso_U_22
_atom_site_aniso_U_33
_atom_site_aniso_U_23
_atom_site_aniso_U_13
_atom_site_aniso_U_12
B1 0.0714(15) 0.145(3) 0.0773(15) -0.0326(18) -0.0020(12) 0.0030(16)
C1 0.0505(8) 0.0619(9) 0.0597(8) -0.0210(7) -0.0039(6) -0.0162(6)
C2 0.0498(7) 0.0663(9) 0.0558(8) -0.0227(7) 0.0018(6) -0.0180(7)
C3 0.0505(7) 0.0690(9) 0.0574(8) -0.0306(7) 0.0034(6) -0.0200(7)
C4 0.0805(12) 0.0776(12) 0.0900(13) -0.0385(10) -0.0256(10) -0.0102(10)
C5 0.0917(15) 0.1083(18) 0.129(2) -0.0640(16) -0.0456(14) -0.0093(13)
C6 0.0948(16) 0.1057(18) 0.139(2) -0.0667(17) -0.0159(15) -0.0399(14)
C7 0.1061(17) 0.0776(13) 0.1080(17) -0.0328(12) -0.0043(13) -0.0402(12)
C8 0.0718(11) 0.0755(11) 0.0696(10) -0.0239(9) -0.0037(8) -0.0253(9)
C9 0.0430(6) 0.0609(8) 0.0416(6) -0.0065(6) -0.0048(5) -0.0155(6)
C10 0.0669(10) 0.0589(9) 0.0654(9) -0.0017(7) -0.0039(7) -0.0202(7)
C11 0.0808(13) 0.0795(13) 0.0838(13) 0.0138(10) -0.0086(10) -0.0388(11)
C12 0.0614(10) 0.1226(18) 0.0593(10) 0.0075(11) -0.0006(8) -0.0339(11)
C13 0.0575(9) 0.1230(18) 0.0527(9) -0.0222(10) 0.0055(7) -0.0210(10)
C14 0.0515(8) 0.0929(12) 0.0534(8) -0.0273(8) 0.0017(6) -0.0211(8)
C15 0.0434(6) 0.0527(7) 0.0447(6) -0.0093(5) -0.0014(5) -0.0092(5)
C16 0.0618(9) 0.0572(9) 0.0662(9) -0.0015(7) -0.0054(7) -0.0198(7)
C17 0.0783(12) 0.0657(11) 0.0783(12) 0.0146(9) -0.0086(10) -0.0169(9)
C18 0.0716(11) 0.0920(14) 0.0548(9) 0.0084(9) -0.0101(8) -0.0052(10)
C19 0.0613(9) 0.0946(13) 0.0514(8) -0.0210(8) -0.0113(7) -0.0084(9)
C20 0.0519(7) 0.0624(9) 0.0472(7) -0.0178(6) -0.0025(6) -0.0090(6)
C21 0.1215(19) 0.0941(16) 0.1222(19) -0.0578(15) -0.0244(15) -0.0338(14)
C22 0.0454(7) 0.0482(7) 0.0551(7) -0.0101(6) -0.0008(6) -0.0095(5)
C23 0.0650(10) 0.0656(10) 0.0623(9) -0.0200(8) 0.0030(7) -0.0044(8)
C24 0.0802(13) 0.0829(13) 0.0862(13) -0.0354(11) 0.0137(10) 0.0005(10)
C25 0.0652(11) 0.0611(10) 0.1161(17) -0.0295(11) 0.0021(11) 0.0035(8)
C26 0.0558(9) 0.0492(8) 0.0938(13) -0.0078(8) -0.0138(8) -0.0043(7)
C27 0.0485(7) 0.0494(7) 0.0648(9) -0.0047(6) -0.0061(6) -0.0127(6)
C28 0.0843(14) 0.149(2) 0.0719(12) -0.0124(14) -0.0304(11) -0.0168(15)
F1A 0.193(9) 0.179(9) 0.206(12) -0.128(9) -0.061(8) 0.060(7)
F1B 0.326(10) 0.122(4) 0.215(7) -0.059(4) 0.060(8) 0.004(4)
F2A 0.118(4) 0.226(10) 0.061(2) -0.034(4) 0.016(2) -0.049(5)
F2B 0.410(12) 0.150(5) 0.222(7) -0.005(4) 0.188(8) -0.042(5)
F3A 0.115(4) 0.131(3) 0.171(6) -0.034(3) -0.030(3) 0.053(3)
F3B 0.052(3) 0.296(13) 0.095(4) 0.025(5) 0.010(3) -0.012(5)
F4A 0.081(2) 0.257(8) 0.068(2) -0.016(3) -0.0129(13) 0.020(3)
F4B 0.113(4) 0.266(13) 0.216(12) -0.171(11) -0.026(6) -0.017(7)
O1 0.0856(8) 0.0664(7) 0.0717(7) -0.0247(6) -0.0170(6) -0.0211(6)
O2 0.0606(6) 0.0845(8) 0.0535(6) -0.0046(5) -0.0138(5) -0.0108(6)
P1 0.04129(19) 0.0476(2) 0.04240(18) -0.01092(13) -0.00276(13) -0.01240(13)

loop_
_atom_type_symbol
_atom_type_description
_atom_type_scat_dispersion_real
_atom_type_scat_dispersion_imag
_atom_type_scat_source
C C 0.0033 0.0016 'International Tables Vol C Tables 4.2.6.8 and 6.1.1.4'
H H 0.0000 0.0000 'International Tables Vol C Tables 4.2.6.8 and 6.1.1.4'
B B 0.0013 0.0007 'International Tables Vol C Tables 4.2.6.8 and 6.1.1.4'
O O 0.0106 0.0060 'International Tables Vol C Tables 4.2.6.8 and 6.1.1.4'
F F 0.0171 0.0103 'International Tables Vol C Tables 4.2.6.8 and 6.1.1.4'
P P 0.1023 0.0942 'International Tables Vol C Tables 4.2.6.8 and 6.1.1.4'

loop_
_geom_angle_atom_site_label_1
_geom_angle_atom_site_label_2
_geom_angle_atom_site_label_3
_geom_angle
F2A B1 F1A 41.6(8)
F2A B1 F3B 123.3(6)
F1A B1 F3B 121.9(9)
F2A B1 F3A 120.7(6)
F1A B1 F3A 132.4(7)
F3B B1 F3A 16.0(8)
F2A B1 F4A 123.0(4)
F1A B1 F4A 107.4(6)
F3B B1 F4A 113.7(5)
F3A B1 F4A 113.7(5)
F2A B1 F4B 112.8(8)
F1A B1 F4B 126.4(7)
F3B B1 F4B 111.1(8)
F3A B1 F4B 101.1(6)
F4A B1 F4B 37.1(7)
F2A B1 F1B 101.6(7)
F1A B1 F1B 60.4(7)
F3B B1 F1B 86.5(8)
F3A B1 F1B 102.4(6)
F4A B1 F1B 81.9(7)
F4B B1 F1B 119.0(11)
F2A B1 F2B 52.4(4)
F1A B1 F2B 93.8(10)
F3B B1 F2B 106.1(7)
F3A B1 F2B 92.2(6)
F4A B1 F2B 112.1(7)
F4B B1 F2B 78.4(11)
F1B B1 F2B 153.9(7)
C2 C1 P1 173.29(14)
C1 C2 C3 177.02(15)
C8 C3 C4 120.43(16)
C8 C3 C2 119.63(15)
C4 C3 C2 119.92(16)
C3 C4 C5 118.7(2)
C3 C4 H4 120.7
C5 C4 H4 120.7
C6 C5 C4 120.9(2)
C6 C5 H5 119.5
C4 C5 H5 119.5
C5 C6 C7 120.48(19)
C5 C6 H6 119.8
C7 C6 H6 119.8
C6 C7 C8 120.0(2)
C6 C7 H7 120.0
C8 C7 H7 120.0
C3 C8 C7 119.49(19)
C3 C8 H8 120.3
C7 C8 H8 120.3
C10 C9 C14 120.46(15)
C10 C9 P1 121.18(12)
C14 C9 P1 118.36(12)
C9 C10 C11 119.27(19)
C9 C10 H10 120.4
C11 C10 H10 120.4
C12 C11 C10 119.9(2)
C12 C11 H11 120.0
C10 C11 H11 120.0
C13 C12 C11 121.07(17)
C13 C12 H12 119.5
C11 C12 H12 119.5
C12 C13 C14 120.05(19)
C12 C13 H13 120.0
C14 C13 H13 120.0
C9 C14 C13 119.18(18)
C9 C14 H14 120.4
C13 C14 H14 120.4
C16 C15 C20 119.83(14)
C16 C15 P1 120.54(12)
C20 C15 P1 119.61(11)
C17 C16 C15 120.09(17)
C17 C16 H16 120.0
C15 C16 H16 120.0
C18 C17 C16 119.56(18)
C18 C17 H17 120.2
C16 C17 H17 120.2
C17 C18 C19 121.98(16)
C17 C18 H18 119.0
C19 C18 H18 119.0
C18 C19 C20 118.93(17)
C18 C19 H19 120.5
C20 C19 H19 120.5
O1 C20 C19 125.49(15)
O1 C20 C15 114.89(13)
C19 C20 C15 119.61(15)
O1 C21 H21A 109.5
O1 C21 H21B 109.5
H21A C21 H21B 109.5
O1 C21 H21C 109.5
H21A C21 H21C 109.5
H21B C21 H21C 109.5
C23 C22 C27 119.85(14)
C23 C22 P1 121.59(12)
C27 C22 P1 117.98(12)
C24 C23 C22 119.84(17)
C24 C23 H23 120.1
C22 C23 H23 120.1
C25 C24 C23 119.47(19)
C25 C24 H24 120.3
C23 C24 H24 120.3
C26 C25 C24 121.82(17)
C26 C25 H25 119.1
C24 C25 H25 119.1
C25 C26 C27 119.47(18)
C25 C26 H26 120.3
C27 C26 H26 120.3
O2 C27 C26 125.09(15)
O2 C27 C22 115.37(14)
C26 C27 C22 119.54(16)
O2 C28 H28A 109.5
O2 C28 H28B 109.5
H28A C28 H28B 109.5
O2 C28 H28C 109.5
H28A C28 H28C 109.5
H28B C28 H28C 109.5
F2A F1A B1 68.4(7)
F2A F1A F1B 131.6(10)
B1 F1A F1B 64.2(6)
F1A F1B B1 55.3(4)
F1A F2A F2B 139.5(10)
F1A F2A B1 70.0(8)
F2B F2A B1 70.1(5)
F2A F2B B1 57.5(4)
F4B F4A B1 72.2(8)
F4A F4B B1 70.7(8)
C20 O1 C21 118.81(16)
C27 O2 C28 119.21(16)
C1 P1 C15 106.29(8)
C1 P1 C22 106.25(8)
C15 P1 C22 111.18(7)
C1 P1 C9 107.99(7)
C15 P1 C9 111.87(7)
C22 P1 C9 112.82(7)

loop_
_geom_bond_atom_site_label_1
_geom_bond_atom_site_label_2
_geom_bond_distance
B1 F2A 1.272(6)
B1 F1A 1.286(8)
B1 F3A 1.306(6)
B1 F3B 1.304(7)
B1 F4A 1.329(5)
B1 F4B 1.341(8)
B1 F1B 1.408(7)
B1 F2B 1.418(7)
C1 C2 1.190(2)
C1 P1 1.7189(16)
C2 C3 1.431(2)
C3 C8 1.376(3)
C3 C4 1.382(3)
C4 C5 1.383(3)
C4 H4 0.9300
C5 C6 1.353(4)
C5 H5 0.9300
C6 C7 1.367(4)
C6 H6 0.9300
C7 C8 1.381(3)
C7 H7 0.9300
C8 H8 0.9300
C9 C10 1.375(2)
C9 C14 1.387(2)
C9 P1 1.7916(14)
C10 C11 1.393(3)
C10 H10 0.9300
C11 C12 1.366(4)
C11 H11 0.9300
C12 C13 1.358(3)
C12 H12 0.9300
C13 C14 1.390(2)
C13 H13 0.9300
C14 H14 0.9300
C15 C16 1.388(2)
C15 C20 1.401(2)
C15 P1 1.7828(15)
C16 C17 1.372(3)
C16 H16 0.9300
C17 C18 1.371(3)
C17 H17 0.9300
C18 C19 1.375(3)
C18 H18 0.9300
C19 C20 1.386(2)
C19 H19 0.9300
C20 O1 1.344(2)
C21 O1 1.432(2)
C21 H21A 0.9600
C21 H21B 0.9600
C21 H21C 0.9600
C22 C23 1.386(2)
C22 C27 1.403(2)
C22 P1 1.7831(16)
C23 C24 1.382(3)
C23 H23 0.9300
C24 C25 1.374(3)
C24 H24 0.9300
C25 C26 1.366(3)
C25 H25 0.9300
C26 C27 1.383(2)
C26 H26 0.9300
C27 O2 1.351(2)
C28 O2 1.424(2)
C28 H28A 0.9600
C28 H28B 0.9600
C28 H28C 0.9600
F1A F2A 0.909(16)
F1A F1B 1.360(14)
F2A F2B 1.194(9)
F4A F4B 0.850(15)

loop_
_geom_torsion_atom_site_label_1
_geom_torsion_atom_site_label_2
_geom_torsion_atom_site_label_3
_geom_torsion_atom_site_label_4
_geom_torsion
P1 C1 C2 C3 -36(4)
C1 C2 C3 C8 -69(3)
C1 C2 C3 C4 109(3)
C8 C3 C4 C5 2.4(3)
C2 C3 C4 C5 -175.85(19)
C3 C4 C5 C6 -0.4(4)
C4 C5 C6 C7 -1.5(4)
C5 C6 C7 C8 1.4(4)
C4 C3 C8 C7 -2.5(3)
C2 C3 C8 C7 175.74(17)
C6 C7 C8 C3 0.6(3)
C14 C9 C10 C11 -1.2(2)
P1 C9 C10 C11 178.00(13)
C9 C10 C11 C12 1.7(3)
C10 C11 C12 C13 -0.5(3)
C11 C12 C13 C14 -1.3(3)
C10 C9 C14 C13 -0.5(2)
P1 C9 C14 C13 -179.76(12)
C12 C13 C14 C9 1.8(3)
C20 C15 C16 C17 0.3(3)
P1 C15 C16 C17 178.59(15)
C15 C16 C17 C18 -0.3(3)
C16 C17 C18 C19 -0.1(3)
C17 C18 C19 C20 0.5(3)
C18 C19 C20 O1 178.12(17)
C18 C19 C20 C15 -0.4(3)
C16 C15 C20 O1 -178.68(14)
P1 C15 C20 O1 3.05(18)
C16 C15 C20 C19 0.0(2)
P1 C15 C20 C19 -178.24(12)
C27 C22 C23 C24 1.4(3)
P1 C22 C23 C24 -169.66(15)
C22 C23 C24 C25 -0.3(3)
C23 C24 C25 C26 -0.7(3)
C24 C25 C26 C27 0.5(3)
C25 C26 C27 O2 179.84(17)
C25 C26 C27 C22 0.7(3)
C23 C22 C27 O2 179.15(14)
P1 C22 C27 O2 -9.47(18)
C23 C22 C27 C26 -1.6(2)
P1 C22 C27 C26 169.76(12)
F3B B1 F1A F2A -105.9(12)
F3A B1 F1A F2A -90.7(15)
F4A B1 F1A F2A 120.3(9)
F4B B1 F1A F2A 84.1(15)
F1B B1 F1A F2A -170.1(11)
F2B B1 F1A F2A 5.7(10)
F2A B1 F1A F1B 170.1(11)
F3B B1 F1A F1B 64.2(8)
F3A B1 F1A F1B 79.4(10)
F4A B1 F1A F1B -69.6(8)
F4B B1 F1A F1B -105.9(15)
F2B B1 F1A F1B 175.8(7)
F2A F1A F1B B1 12.4(14)
F2A B1 F1B F1A -6.7(7)
F3B B1 F1B F1A -130.0(7)
F3A B1 F1B F1A -132.0(6)
F4A B1 F1B F1A 115.4(6)
F4B B1 F1B F1A 117.7(8)
F2B B1 F1B F1A -9.5(16)
B1 F1A F2A F2B -10.5(18)
F1B F1A F2A F2B -23(3)
F1B F1A F2A B1 -12.0(13)
F3B B1 F2A F1A 102.3(13)
F3A B1 F2A F1A 120.9(11)
F4A B1 F2A F1A -78.9(12)
F4B B1 F2A F1A -119.7(13)
F1B B1 F2A F1A 8.8(10)
F2B B1 F2A F1A -172.8(12)
F1A B1 F2A F2B 172.8(12)
F3B B1 F2A F2B -85.0(11)
F3A B1 F2A F2B -66.4(9)
F4A B1 F2A F2B 93.8(11)
F4B B1 F2A F2B 53.1(12)
F1B B1 F2A F2B -178.4(8)
F1A F2A F2B B1 10.5(18)
F1A B1 F2B F2A -4.8(8)
F3B B1 F2B F2A 119.9(8)
F3A B1 F2B F2A 127.9(7)
F4A B1 F2B F2A -115.4(8)
F4B B1 F2B F2A -131.2(7)
F1B B1 F2B F2A 3.5(17)
F2A B1 F4A F4B -84.8(14)
F1A B1 F4A F4B -127.9(14)
F3B B1 F4A F4B 94.1(13)
F3A B1 F4A F4B 76.7(12)
F1B B1 F4A F4B 176.7(11)
F2B B1 F4A F4B -26.3(12)
F2A B1 F4B F4A 115.0(12)
F1A B1 F4B F4A 69.2(18)
F3B B1 F4B F4A -101.8(10)
F3A B1 F4B F4A -114.8(10)
F1B B1 F4B F4A -3.8(13)
F2B B1 F4B F4A 155.3(10)
C19 C20 O1 C21 6.9(3)
C15 C20 O1 C21 -174.51(17)
C26 C27 O2 C28 -14.7(3)
C22 C27 O2 C28 164.42(19)
C2 C1 P1 C15 90.2(13)
C2 C1 P1 C22 -28.3(13)
C2 C1 P1 C9 -149.6(13)
C16 C15 P1 C1 -4.29(15)
C20 C15 P1 C1 173.97(11)
C16 C15 P1 C22 110.92(14)
C20 C15 P1 C22 -70.82(13)
C16 C15 P1 C9 -121.94(13)
C20 C15 P1 C9 56.32(13)
C23 C22 P1 C1 116.58(14)
C27 C22 P1 C1 -54.65(13)
C23 C22 P1 C15 1.34(15)
C27 C22 P1 C15 -169.88(11)
C23 C22 P1 C9 -125.27(13)
C27 C22 P1 C9 63.51(13)
C10 C9 P1 C1 152.77(13)
C14 C9 P1 C1 -27.99(14)
C10 C9 P1 C15 -90.60(14)
C14 C9 P1 C15 88.63(13)
C10 C9 P1 C22 35.65(14)
C14 C9 P1 C22 -145.12(12)
